data_7012419
loop_
_publ_author_name
'Dong, Yu-Bin'
'Ma, Jian-Ping'
'Huang, Ru-Qi'
'Liang, Fang-Zhen'
'Smith, Mark D.'

_publ_section_title
;
 Synthesis and characterization of new coordination polymers generated
 from oxadiazole-containing ligand and inorganic M(ii) [M = Cu(ii),
 Co(ii)] salts
;
_journal_issue 8
_journal_name_full 'Dalton Transactions'
_journal_page_first 1472
_journal_paper_doi 10.1039/b210811a
_journal_year 2003
_chemical_formula_sum 'C49 H42 Cl2 Cu N16 O16'
_chemical_formula_weight 1245.43
_space_group_IT_number 14
_symmetry_cell_setting monoclinic
_symmetry_space_group_name_Hall '-P 2yn'
_symmetry_space_group_name_H-M 'P 1 21/n 1'
_atom_sites_solution_hydrogens geom
_atom_sites_solution_primary direct
_atom_sites_solution_secondary difmap
_audit_creation_method SHELXL-97
_cell_angle_alpha 90.00
_cell_angle_beta 100.1820(10)
_cell_angle_gamma 90.00
_cell_formula_units_Z 2
_cell_length_a 12.4658(7)
_cell_length_b 12.1314(7)
_cell_length_c 17.8301(10)
_cell_measurement_reflns_used 5612
_cell_measurement_temperature 150.0(2)
_cell_measurement_theta_max 26.373
_cell_measurement_theta_min 2.187
_cell_volume 2653.9(3)
_computing_cell_refinement 'SAINT+ NT V6.02a (Bruker, 1998)'
_computing_data_collection 'SMART NT V5.625 (Bruker, 2000)'
_computing_data_reduction 'SAINT+ NT V6.02a'
_computing_molecular_graphics 'SHELXTL V5.1 (Sheldrick, 1997)'
_computing_publication_material 'SHELXTL V5.1'
_computing_structure_refinement 'SHELXL-97 (Sheldrick, 1997)'
_computing_structure_solution 'SHELXS-97 (Sheldrick, 1990)'
_diffrn_ambient_temperature 150.0(2)
_diffrn_measured_fraction_theta_full 0.997
_diffrn_measured_fraction_theta_max 0.997
_diffrn_measurement_device_type 'Bruker SMART APEX CCD diffractometer'
_diffrn_measurement_method 'omega scans'
_diffrn_radiation_monochromator graphite
_diffrn_radiation_source 'fine-focus sealed tube'
_diffrn_radiation_type MoK\a
_diffrn_radiation_wavelength 0.71073
_diffrn_reflns_av_R_equivalents 0.0477
_diffrn_reflns_av_sigmaI/netI 0.0547
_diffrn_reflns_limit_h_max 14
_diffrn_reflns_limit_h_min -15
_diffrn_reflns_limit_k_max 9
_diffrn_reflns_limit_k_min -15
_diffrn_reflns_limit_l_max 20
_diffrn_reflns_limit_l_min -22
_diffrn_reflns_number 17222
_diffrn_reflns_theta_full 26.38
_diffrn_reflns_theta_max 26.38
_diffrn_reflns_theta_min 1.85
_diffrn_standards_decay_% <1
_exptl_absorpt_coefficient_mu 0.600
_exptl_absorpt_correction_T_max 0.8943
_exptl_absorpt_correction_T_min 0.4833
_exptl_absorpt_correction_type multi-scan
_exptl_absorpt_process_details '(SADABS, Bruker, 1997)'
_exptl_crystal_colour 'deep blue'
_exptl_crystal_density_diffrn 1.558
_exptl_crystal_density_method 'not measured'
_exptl_crystal_description bar
_exptl_crystal_F_000 1278
_exptl_crystal_size_max 0.56
_exptl_crystal_size_mid 0.24
_exptl_crystal_size_min 0.20
_refine_diff_density_max 0.589
_refine_diff_density_min -1.123
_refine_diff_density_rms 0.081
_refine_ls_extinction_method none
_refine_ls_goodness_of_fit_ref 0.993
_refine_ls_hydrogen_treatment mixed
_refine_ls_matrix_type full
_refine_ls_number_parameters 405
_refine_ls_number_reflns 5421
_refine_ls_number_restraints 3
_refine_ls_restrained_S_all 0.993
_refine_ls_R_factor_all 0.0534
_refine_ls_R_factor_gt 0.0455
_refine_ls_shift/su_max 0.000
_refine_ls_shift/su_mean 0.000
_refine_ls_structure_factor_coef Fsqd
_refine_ls_weighting_details 'calc w=1/[\s^2^(Fo^2^)+(0.0603P)^2^+0.0000P] where P=(Fo^2^+2Fc^2^)/3'
_refine_ls_weighting_scheme calc
_refine_ls_wR_factor_gt 0.1109
_refine_ls_wR_factor_ref 0.1137
_reflns_number_gt 4147
_reflns_number_total 5421
_reflns_threshold_expression >2sigma(I)
_cod_data_source_file b210811a.txt
_cod_data_source_block compound_3
_cod_original_sg_symbol_H-M P2(1)/n
_cod_database_code 7012419

loop_
_symmetry_equiv_pos_as_xyz
'x, y, z'
'-x+1/2, y+1/2, -z+1/2'
'-x, -y, -z'
'x-1/2, -y-1/2, z-1/2'

loop_
_atom_site_label
_atom_site_type_symbol
_atom_site_fract_x
_atom_site_fract_y
_atom_site_fract_z
_atom_site_U_iso_or_equiv
_atom_site_adp_type
_atom_site_occupancy
_atom_site_symmetry_multiplicity
_atom_site_calc_flag
_atom_site_refinement_flags
_atom_site_disorder_assembly
_atom_site_disorder_group
Cu Cu 0.0000 0.0000 0.5000 0.01968(12) Uani 1 2 d S . .
C1 C -0.10183(17) 0.13553(18) 0.36575(12) 0.0188(5) Uani 1 1 d . . .
H1 H -0.1683 0.1045 0.3750 0.023 Uiso 1 1 calc R . .
C2 C -0.10450(18) 0.20208(18) 0.30237(13) 0.0198(5) Uani 1 1 d . . .
H2 H -0.1715 0.2180 0.2696 0.024 Uiso 1 1 calc R . .
C3 C -0.00671(18) 0.24522(18) 0.28769(13) 0.0192(5) Uani 1 1 d . . .
C4 C 0.08796(18) 0.22740(19) 0.34045(13) 0.0229(5) Uani 1 1 d . . .
H4 H 0.1550 0.2596 0.3335 0.027 Uiso 1 1 calc R . .
C5 C 0.08286(19) 0.16221(19) 0.40298(13) 0.0236(5) Uani 1 1 d . . .
H5 H 0.1475 0.1517 0.4394 0.028 Uiso 1 1 calc R . .
C6 C 0.00046(18) 0.30396(19) 0.21692(13) 0.0201(5) Uani 1 1 d . . .
C7 C 0.08189(18) 0.36709(19) 0.13180(13) 0.0205(5) Uani 1 1 d . . .
C8 C 0.36390(19) 0.3710(2) 0.08796(14) 0.0245(5) Uani 1 1 d . . .
H8 H 0.4326 0.3382 0.1068 0.029 Uiso 1 1 calc R . .
C9 C 0.27703(19) 0.3442(2) 0.12266(14) 0.0250(5) Uani 1 1 d . . .
H9 H 0.2860 0.2946 0.1646 0.030 Uiso 1 1 calc R . .
C10 C 0.17592(18) 0.39111(19) 0.09512(13) 0.0213(5) Uani 1 1 d . . .
C11 C 0.16572(18) 0.46065(19) 0.03215(13) 0.0213(5) Uani 1 1 d . . .
H11 H 0.0971 0.4919 0.0110 0.026 Uiso 1 1 calc R . .
C12 C 0.25695(18) 0.48338(19) 0.00098(13) 0.0213(5) Uani 1 1 d . . .
H12 H 0.2496 0.5308 -0.0420 0.026 Uiso 1 1 calc R . .
N1 N -0.00948(14) 0.11260(15) 0.41499(10) 0.0190(4) Uani 1 1 d . . .
N2 N -0.07428(16) 0.34789(17) 0.16637(11) 0.0250(5) Uani 1 1 d . . .
N3 N -0.01994(16) 0.39069(17) 0.10965(11) 0.0257(5) Uani 1 1 d . . .
N4 N 0.35681(14) 0.44097(15) 0.02909(10) 0.0196(4) Uani 1 1 d . . .
O1 O 0.10147(12) 0.31228(13) 0.19896(9) 0.0222(4) Uani 1 1 d . . .
C13 C 0.4410(2) 0.5564(2) 0.73016(15) 0.0329(6) Uani 1 1 d . . .
H13 H 0.5078 0.5878 0.7548 0.039 Uiso 1 1 calc R . .
C14 C 0.4425(2) 0.4928(2) 0.66596(14) 0.0283(6) Uani 1 1 d . . .
H14 H 0.5083 0.4809 0.6472 0.034 Uiso 1 1 calc R . .
C15 C 0.34414(19) 0.4466(2) 0.62934(14) 0.0264(5) Uani 1 1 d . . .
C16 C 0.2497(2) 0.4674(2) 0.65832(15) 0.0317(6) Uani 1 1 d . . .
H16 H 0.1816 0.4382 0.6342 0.038 Uiso 1 1 calc R . .
C17 C 0.2574(2) 0.5316(2) 0.72320(15) 0.0343(6) Uani 1 1 d . . .
H17 H 0.1928 0.5449 0.7432 0.041 Uiso 1 1 calc R . .
C18 C 0.34192(19) 0.3759(2) 0.56302(14) 0.0253(5) Uani 1 1 d . . .
C19 C 0.40513(19) 0.2926(2) 0.47527(13) 0.0248(5) Uani 1 1 d . . .
C20 C 0.6677(2) 0.2548(2) 0.40534(15) 0.0288(6) Uani 1 1 d . . .
H20 H 0.7415 0.2778 0.4189 0.035 Uiso 1 1 calc R . .
C21 C 0.59418(19) 0.2927(2) 0.44942(14) 0.0256(5) Uani 1 1 d . . .
H21 H 0.6168 0.3401 0.4917 0.031 Uiso 1 1 calc R . .
C22 C 0.48624(18) 0.25920(19) 0.42963(14) 0.0238(5) Uani 1 1 d . . .
C23 C 0.4567(2) 0.1920(2) 0.36611(14) 0.0290(6) Uani 1 1 d . . .
H23 H 0.3832 0.1695 0.3504 0.035 Uiso 1 1 calc R . .
C24 C 0.5369(2) 0.1586(2) 0.32634(15) 0.0312(6) Uani 1 1 d . . .
H24 H 0.5163 0.1121 0.2833 0.037 Uiso 1 1 calc R . .
N5 N 0.35161(19) 0.57639(18) 0.75973(12) 0.0359(5) Uani 1 1 d . . .
N6 N 0.26430(17) 0.31345(19) 0.52906(13) 0.0350(5) Uani 1 1 d . . .
N7 N 0.30631(16) 0.25847(19) 0.47081(12) 0.0335(5) Uani 1 1 d . . .
N8 N 0.64207(17) 0.18791(18) 0.34494(12) 0.0310(5) Uani 1 1 d . . .
O2 O 0.43441(13) 0.36713(13) 0.53241(9) 0.0255(4) Uani 1 1 d . . .
O3 O 0.11153(14) 0.13634(16) 0.58594(10) 0.0277(4) Uani 1 1 d D . .
H3A H 0.127(2) 0.131(3) 0.6327(10) 0.051(10) Uiso 1 1 d D . .
H3B H 0.130(3) 0.199(2) 0.574(2) 0.107(17) Uiso 1 1 d D . .
Cl Cl 0.75991(6) 0.48290(6) 0.67467(4) 0.0436(2) Uani 1 1 d . . .
O11 O 0.7495(2) 0.4052(2) 0.73171(19) 0.1016(11) Uani 1 1 d . . .
O12 O 0.7121(3) 0.4385(3) 0.60447(19) 0.1192(14) Uani 1 1 d . . .
O13 O 0.87379(19) 0.50343(19) 0.67856(17) 0.0670(7) Uani 1 1 d . . .
O14 O 0.70601(17) 0.58322(18) 0.68735(15) 0.0618(7) Uani 1 1 d . . .
O1S O 0.9823(6) 0.4967(6) 0.5505(4) 0.107(2) Uani 0.50 1 d PD A -1
H1S H 0.9676 0.4964 0.5947 0.160 Uiso 0.50 1 calc PR A -1
C1S C 0.9453(8) 0.3943(6) 0.5122(5) 0.075(2) Uani 0.50 1 d PD A -1
H1S1 H 0.9648 0.3324 0.5473 0.112 Uiso 0.50 1 calc PR A -1
H1S2 H 0.9802 0.3847 0.4675 0.112 Uiso 0.50 1 calc PR A -1
H1S3 H 0.8660 0.3966 0.4961 0.112 Uiso 0.50 1 calc PR A -1
O2S O 1.0023(5) 0.3608(5) 0.5748(4) 0.097(2) Uani 0.50 1 d P B -2
H2SA H 0.9680 0.3991 0.6027 0.146 Uiso 0.50 1 d PR B -2
H2SB H 0.9641 0.3325 0.5366 0.146 Uiso 0.50 1 d PR B -2

loop_
_atom_site_aniso_label
_atom_site_aniso_U_11
_atom_site_aniso_U_22
_atom_site_aniso_U_33
_atom_site_aniso_U_23
_atom_site_aniso_U_13
_atom_site_aniso_U_12
Cu 0.0180(2) 0.0223(2) 0.0212(2) 0.00661(16) 0.01043(15) 0.00202(16)
C1 0.0182(11) 0.0189(12) 0.0212(12) -0.0016(9) 0.0086(9) 0.0000(9)
C2 0.0186(11) 0.0209(13) 0.0210(12) 0.0006(9) 0.0065(9) 0.0020(9)
C3 0.0228(12) 0.0168(12) 0.0195(12) 0.0002(9) 0.0075(9) 0.0011(9)
C4 0.0190(11) 0.0237(13) 0.0273(13) 0.0045(10) 0.0079(9) -0.0041(10)
C5 0.0209(12) 0.0260(14) 0.0241(13) 0.0036(10) 0.0051(9) -0.0031(10)
C6 0.0200(11) 0.0198(13) 0.0227(12) 0.0005(9) 0.0094(9) -0.0017(9)
C7 0.0232(12) 0.0204(13) 0.0195(12) 0.0024(9) 0.0081(9) -0.0013(9)
C8 0.0227(12) 0.0254(14) 0.0261(13) 0.0000(10) 0.0063(10) 0.0022(10)
C9 0.0261(13) 0.0266(14) 0.0239(13) 0.0054(10) 0.0089(10) 0.0004(10)
C10 0.0225(12) 0.0226(13) 0.0204(12) -0.0010(9) 0.0084(9) -0.0016(9)
C11 0.0181(11) 0.0257(13) 0.0211(12) 0.0011(9) 0.0059(9) 0.0000(9)
C12 0.0231(12) 0.0232(13) 0.0187(12) 0.0002(9) 0.0069(9) 0.0002(9)
N1 0.0196(10) 0.0190(10) 0.0199(10) 0.0020(8) 0.0073(8) 0.0002(8)
N2 0.0247(11) 0.0301(12) 0.0222(11) 0.0089(8) 0.0097(8) -0.0007(9)
N3 0.0243(11) 0.0313(12) 0.0237(11) 0.0085(9) 0.0103(8) -0.0011(9)
N4 0.0207(10) 0.0204(11) 0.0197(10) -0.0032(8) 0.0090(7) -0.0011(8)
O1 0.0198(8) 0.0273(9) 0.0213(9) 0.0070(7) 0.0085(6) 0.0005(7)
C13 0.0423(16) 0.0297(15) 0.0263(14) 0.0028(11) 0.0052(11) -0.0018(12)
C14 0.0310(14) 0.0280(14) 0.0263(13) 0.0019(10) 0.0063(10) -0.0013(11)
C15 0.0301(13) 0.0245(14) 0.0255(13) 0.0043(10) 0.0075(10) 0.0025(10)
C16 0.0314(14) 0.0322(15) 0.0328(15) 0.0036(11) 0.0093(11) 0.0048(11)
C17 0.0432(16) 0.0324(15) 0.0314(15) 0.0037(11) 0.0174(12) 0.0098(12)
C18 0.0214(12) 0.0284(15) 0.0273(14) 0.0033(10) 0.0075(10) 0.0027(10)
C19 0.0256(13) 0.0260(14) 0.0228(13) -0.0002(10) 0.0041(10) -0.0002(10)
C20 0.0224(13) 0.0293(15) 0.0358(15) 0.0059(11) 0.0084(10) 0.0012(10)
C21 0.0254(13) 0.0225(13) 0.0292(14) 0.0032(10) 0.0057(10) -0.0001(10)
C22 0.0247(12) 0.0213(13) 0.0266(13) 0.0037(10) 0.0080(10) 0.0021(10)
C23 0.0252(13) 0.0297(15) 0.0323(15) -0.0011(11) 0.0055(10) -0.0016(10)
C24 0.0357(15) 0.0288(15) 0.0302(15) -0.0057(11) 0.0092(11) 0.0002(11)
N5 0.0535(15) 0.0298(13) 0.0262(12) 0.0021(9) 0.0121(10) 0.0040(11)
N6 0.0269(12) 0.0452(15) 0.0342(13) -0.0111(10) 0.0091(9) -0.0019(10)
N7 0.0244(11) 0.0447(15) 0.0332(13) -0.0123(10) 0.0095(9) -0.0029(10)
N8 0.0290(12) 0.0310(13) 0.0353(13) -0.0002(9) 0.0122(9) 0.0022(9)
O2 0.0244(9) 0.0267(10) 0.0269(9) -0.0036(7) 0.0085(7) -0.0025(7)
O3 0.0289(10) 0.0321(11) 0.0237(10) -0.0003(8) 0.0092(8) -0.0002(8)
Cl 0.0430(4) 0.0346(4) 0.0491(5) 0.0015(3) -0.0025(3) -0.0057(3)
O11 0.106(2) 0.078(2) 0.122(3) 0.0556(19) 0.023(2) -0.0007(17)
O12 0.106(2) 0.136(3) 0.096(3) -0.066(2) -0.032(2) 0.014(2)
O13 0.0483(15) 0.0577(17) 0.095(2) -0.0101(13) 0.0129(13) 0.0044(11)
O14 0.0423(13) 0.0414(14) 0.099(2) -0.0004(12) 0.0061(12) 0.0030(10)
O1S 0.085(5) 0.156(7) 0.088(5) 0.002(4) 0.038(4) -0.009(4)
C1S 0.123(7) 0.045(5) 0.055(5) -0.006(4) 0.012(5) 0.003(5)
O2S 0.079(4) 0.068(4) 0.138(6) 0.043(4) 0.002(4) -0.029(3)

loop_
_atom_type_symbol
_atom_type_description
_atom_type_scat_dispersion_real
_atom_type_scat_dispersion_imag
_atom_type_scat_source
C C 0.0033 0.0016 'International Tables Vol C Tables 4.2.6.8 and 6.1.1.4'
H H 0.0000 0.0000 'International Tables Vol C Tables 4.2.6.8 and 6.1.1.4'
N N 0.0061 0.0033 'International Tables Vol C Tables 4.2.6.8 and 6.1.1.4'
O O 0.0106 0.0060 'International Tables Vol C Tables 4.2.6.8 and 6.1.1.4'
Cl Cl 0.1484 0.1585 'International Tables Vol C Tables 4.2.6.8 and 6.1.1.4'
Cu Cu 0.3201 1.2651 'International Tables Vol C Tables 4.2.6.8 and 6.1.1.4'

loop_
_geom_angle_atom_site_label_1
_geom_angle_atom_site_label_2
_geom_angle_atom_site_label_3
_geom_angle
_geom_angle_site_symmetry_1
_geom_angle_site_symmetry_3
_geom_angle_publ_flag
N1 Cu N1 180.0 . 3_556 ?
N1 Cu N4 89.12(7) . 2_545 ?
N1 Cu N4 90.88(7) 3_556 2_545 ?
N1 Cu N4 90.88(7) . 4_566 ?
N1 Cu N4 89.12(7) 3_556 4_566 ?
N4 Cu N4 180.0 2_545 4_566 ?
N1 Cu O3 88.00(7) . . ?
N1 Cu O3 92.00(7) 3_556 . ?
N4 Cu O3 88.38(7) 2_545 . ?
N4 Cu O3 91.62(7) 4_566 . ?
N1 C1 C2 123.1(2) . . ?
C1 C2 C3 118.5(2) . . ?
C4 C3 C2 118.7(2) . . ?
C4 C3 C6 119.0(2) . . ?
C2 C3 C6 122.2(2) . . ?
C5 C4 C3 118.8(2) . . ?
N1 C5 C4 123.2(2) . . ?
N2 C6 O1 112.9(2) . . ?
N2 C6 C3 130.9(2) . . ?
O1 C6 C3 116.09(19) . . ?
N3 C7 O1 113.12(19) . . ?
N3 C7 C10 129.6(2) . . ?
O1 C7 C10 117.26(19) . . ?
N4 C8 C9 123.6(2) . . ?
C8 C9 C10 118.7(2) . . ?
C9 C10 C11 118.7(2) . . ?
C9 C10 C7 120.4(2) . . ?
C11 C10 C7 120.9(2) . . ?
C12 C11 C10 118.8(2) . . ?
N4 C12 C11 122.9(2) . . ?
C1 N1 C5 117.32(19) . . ?
C1 N1 Cu 123.79(15) . . ?
C5 N1 Cu 118.71(15) . . ?
C6 N2 N3 105.87(18) . . ?
C7 N3 N2 105.62(18) . . ?
C8 N4 C12 117.26(19) . . ?
C8 N4 Cu 118.31(15) . 2 ?
C12 N4 Cu 123.39(15) . 2 ?
C7 O1 C6 102.45(17) . . ?
N5 C13 C14 124.2(2) . . ?
C13 C14 C15 118.1(2) . . ?
C16 C15 C14 118.9(2) . . ?
C16 C15 C18 120.9(2) . . ?
C14 C15 C18 120.3(2) . . ?
C17 C16 C15 118.4(2) . . ?
N5 C17 C16 123.7(2) . . ?
N6 C18 O2 112.5(2) . . ?
N6 C18 C15 129.1(2) . . ?
O2 C18 C15 118.3(2) . . ?
N7 C19 O2 112.7(2) . . ?
N7 C19 C22 128.6(2) . . ?
O2 C19 C22 118.7(2) . . ?
N8 C20 C21 124.6(2) . . ?
C20 C21 C22 117.8(2) . . ?
C21 C22 C23 118.9(2) . . ?
C21 C22 C19 120.7(2) . . ?
C23 C22 C19 120.4(2) . . ?
C24 C23 C22 118.5(2) . . ?
N8 C24 C23 123.9(2) . . ?
C13 N5 C17 116.8(2) . . ?
C18 N6 N7 106.1(2) . . ?
C19 N7 N6 106.1(2) . . ?
C20 N8 C24 116.3(2) . . ?
C19 O2 C18 102.54(18) . . ?
O12 Cl O11 108.1(2) . . ?
O12 Cl O14 109.45(17) . . ?
O11 Cl O14 110.48(18) . . ?
O12 Cl O13 111.9(2) . . ?
O11 Cl O13 107.37(17) . . ?
O14 Cl O13 109.55(13) . . ?

loop_
_geom_bond_atom_site_label_1
_geom_bond_atom_site_label_2
_geom_bond_distance
_geom_bond_site_symmetry_2
_geom_bond_publ_flag
Cu N1 2.0282(18) . ?
Cu N1 2.0282(18) 3_556 ?
Cu N4 2.0726(18) 2_545 ?
Cu N4 2.0726(18) 4_566 ?
Cu O3 2.5027(18) . ?
C1 N1 1.348(3) . ?
C1 C2 1.384(3) . ?
C2 C3 1.393(3) . ?
C3 C4 1.390(3) . ?
C3 C6 1.466(3) . ?
C4 C5 1.378(3) . ?
C5 N1 1.349(3) . ?
C6 N2 1.291(3) . ?
C6 O1 1.357(3) . ?
C7 N3 1.293(3) . ?
C7 O1 1.354(3) . ?
C7 C10 1.469(3) . ?
C8 N4 1.340(3) . ?
C8 C9 1.378(3) . ?
C9 C10 1.391(3) . ?
C10 C11 1.392(3) . ?
C11 C12 1.379(3) . ?
C12 N4 1.358(3) . ?
N2 N3 1.412(3) . ?
N4 Cu 2.0726(18) 2 ?
C13 N5 1.337(3) . ?
C13 C14 1.383(4) . ?
C14 C15 1.400(3) . ?
C15 C16 1.390(3) . ?
C15 C18 1.457(3) . ?
C16 C17 1.384(4) . ?
C17 N5 1.352(3) . ?
C18 N6 1.292(3) . ?
C18 O2 1.364(3) . ?
C19 N7 1.289(3) . ?
C19 O2 1.363(3) . ?
C19 C22 1.463(3) . ?
C20 N8 1.341(3) . ?
C20 C21 1.387(3) . ?
C21 C22 1.390(3) . ?
C22 C23 1.391(3) . ?
C23 C24 1.384(3) . ?
C24 N8 1.342(3) . ?
N6 N7 1.411(3) . ?
Cl O12 1.396(3) . ?
Cl O11 1.409(3) . ?
Cl O14 1.427(2) . ?
Cl O13 1.431(2) . ?
O1S C1S 1.452(9) . ?

loop_
_geom_hbond_atom_site_label_D
_geom_hbond_atom_site_label_H
_geom_hbond_atom_site_label_A
_geom_hbond_distance_DH
_geom_hbond_distance_HA
_geom_hbond_distance_DA
_geom_hbond_angle_DHA
_geom_hbond_site_symmetry_A
O3 H3A N5 0.824(18) 2.002(19) 2.804(3) 164(3) 2_546
O3 H3B O2S 0.827(19) 2.53(4) 3.035(7) 120(3) 1_455
O3 H3B N6 0.827(19) 2.42(3) 3.155(3) 148(4) .
O1S H1S O13 0.84 2.06 2.854(7) 158.2 .
O2S H2SA O13 0.85 2.32 3.167(8) 179.7 .

loop_
_geom_torsion_atom_site_label_1
_geom_torsion_atom_site_label_2
_geom_torsion_atom_site_label_3
_geom_torsion_atom_site_label_4
_geom_torsion
_geom_torsion_site_symmetry_1
_geom_torsion_site_symmetry_2
_geom_torsion_site_symmetry_3
_geom_torsion_site_symmetry_4
_geom_torsion_publ_flag
N1 C1 C2 C3 1.7(3) . . . . ?
C1 C2 C3 C4 -5.3(3) . . . . ?
C1 C2 C3 C6 171.7(2) . . . . ?
C2 C3 C4 C5 3.9(3) . . . . ?
C6 C3 C4 C5 -173.2(2) . . . . ?
C3 C4 C5 N1 1.4(4) . . . . ?
C4 C3 C6 N2 -165.8(2) . . . . ?
C2 C3 C6 N2 17.2(4) . . . . ?
C4 C3 C6 O1 16.2(3) . . . . ?
C2 C3 C6 O1 -160.7(2) . . . . ?
N4 C8 C9 C10 0.5(4) . . . . ?
C8 C9 C10 C11 1.9(4) . . . . ?
C8 C9 C10 C7 -178.3(2) . . . . ?
N3 C7 C10 C9 -170.4(2) . . . . ?
O1 C7 C10 C9 9.7(3) . . . . ?
N3 C7 C10 C11 9.4(4) . . . . ?
O1 C7 C10 C11 -170.5(2) . . . . ?
C9 C10 C11 C12 -2.2(3) . . . . ?
C7 C10 C11 C12 178.1(2) . . . . ?
C10 C11 C12 N4 -0.1(3) . . . . ?
C2 C1 N1 C5 3.4(3) . . . . ?
C2 C1 N1 Cu -171.64(16) . . . . ?
C4 C5 N1 C1 -5.0(3) . . . . ?
C4 C5 N1 Cu 170.33(18) . . . . ?
N1 Cu N1 C1 106(100) 3_556 . . . ?
N4 Cu N1 C1 135.34(18) 2_545 . . . ?
N4 Cu N1 C1 -44.66(18) 4_566 . . . ?
O3 Cu N1 C1 -136.25(18) . . . . ?
N1 Cu N1 C5 -69(100) 3_556 . . . ?
N4 Cu N1 C5 -39.68(17) 2_545 . . . ?
N4 Cu N1 C5 140.32(17) 4_566 . . . ?
O3 Cu N1 C5 48.73(17) . . . . ?
O1 C6 N2 N3 -0.6(3) . . . . ?
C3 C6 N2 N3 -178.6(2) . . . . ?
O1 C7 N3 N2 -0.3(3) . . . . ?
C10 C7 N3 N2 179.8(2) . . . . ?
C6 N2 N3 C7 0.5(3) . . . . ?
C9 C8 N4 C12 -2.7(3) . . . . ?
C9 C8 N4 Cu 166.03(19) . . . 2 ?
C11 C12 N4 C8 2.5(3) . . . . ?
C11 C12 N4 Cu -165.65(17) . . . 2 ?
N3 C7 O1 C6 -0.1(3) . . . . ?
C10 C7 O1 C6 179.8(2) . . . . ?
N2 C6 O1 C7 0.5(2) . . . . ?
C3 C6 O1 C7 178.78(19) . . . . ?
N5 C13 C14 C15 0.2(4) . . . . ?
C13 C14 C15 C16 0.7(4) . . . . ?
C13 C14 C15 C18 -177.9(2) . . . . ?
C14 C15 C16 C17 -1.1(4) . . . . ?
C18 C15 C16 C17 177.5(2) . . . . ?
C15 C16 C17 N5 0.7(4) . . . . ?
C16 C15 C18 N6 -10.0(4) . . . . ?
C14 C15 C18 N6 168.6(3) . . . . ?
C16 C15 C18 O2 173.5(2) . . . . ?
C14 C15 C18 O2 -7.9(3) . . . . ?
N8 C20 C21 C22 0.0(4) . . . . ?
C20 C21 C22 C23 -1.5(3) . . . . ?
C20 C21 C22 C19 177.7(2) . . . . ?
N7 C19 C22 C21 -170.5(3) . . . . ?
O2 C19 C22 C21 7.2(3) . . . . ?
N7 C19 C22 C23 8.6(4) . . . . ?
O2 C19 C22 C23 -173.6(2) . . . . ?
C21 C22 C23 C24 1.8(4) . . . . ?
C19 C22 C23 C24 -177.4(2) . . . . ?
C22 C23 C24 N8 -0.6(4) . . . . ?
C14 C13 N5 C17 -0.6(4) . . . . ?
C16 C17 N5 C13 0.1(4) . . . . ?
O2 C18 N6 N7 -0.3(3) . . . . ?
C15 C18 N6 N7 -176.9(2) . . . . ?
O2 C19 N7 N6 0.1(3) . . . . ?
C22 C19 N7 N6 178.0(2) . . . . ?
C18 N6 N7 C19 0.2(3) . . . . ?
C21 C20 N8 C24 1.2(4) . . . . ?
C23 C24 N8 C20 -0.9(4) . . . . ?
N7 C19 O2 C18 -0.2(3) . . . . ?
C22 C19 O2 C18 -178.4(2) . . . . ?
N6 C18 O2 C19 0.3(3) . . . . ?
C15 C18 O2 C19 177.3(2) . . . . ?
